data_2231647
loop_
_publ_author_name
'Purdy, Andrew P.'
'Butcher, Ray J.'

_publ_section_title
;
 <i>catena</i>-Poly[copper(II)-bis(\m-2-ethyl-5-methylimidazole-4-sulfonato-\k^3^<i>N</i>^3^,<i>O</i>^4^:<i>O</i>^4'^)]
;
_journal_coeditor_code OM2453
_journal_issue 9
_journal_name_full 'Acta Crystallographica Section E'
_journal_page_first m1303
_journal_page_last m1304
_journal_paper_doi 10.1107/S160053681103409X
_journal_volume 67
_journal_year 2011
_chemical_formula_iupac '[Cu (C6 H9 N2 O3 S)2]'
_chemical_formula_moiety 'C12 H18 Cu N4 O6 S2'
_chemical_formula_sum 'C12 H18 Cu N4 O6 S2'
_chemical_formula_weight 441.96
_chemical_name_systematic
;
<i>catena</i>-Poly[copper(II)-bis(\m-2-ethyl-5-methylimidazole-4-sulfonato-
\k^3^<i>N</i>^3^,<i>O</i>^4^:<i>O</i>^4'^)]
;
_space_group_IT_number 14
_symmetry_cell_setting monoclinic
_symmetry_space_group_name_Hall '-P 2ybc'
_symmetry_space_group_name_H-M 'P 1 21/c 1'
_atom_sites_solution_hydrogens geom
_atom_sites_solution_primary direct
_atom_sites_solution_secondary difmap
_audit_creation_method SHELXL-97
_cell_angle_alpha 90.00
_cell_angle_beta 94.473(7)
_cell_angle_gamma 90.00
_cell_formula_units_Z 2
_cell_length_a 5.0732(4)
_cell_length_b 11.8367(10)
_cell_length_c 13.6810(11)
_cell_measurement_reflns_used 2637
_cell_measurement_temperature 295(2)
_cell_measurement_theta_max 77.1250
_cell_measurement_theta_min 4.9445
_cell_volume 819.04(12)
_computing_cell_refinement
;
CrysAlisPro (Oxford Diffraction, 2007)
;
_computing_data_collection
;
CrysAlisPro (Oxford Diffraction, 2007)
;
_computing_data_reduction
;
CrysAlisPro (Oxford Diffraction, 2007)
;
_computing_molecular_graphics 'SHELXTL (Sheldrick, 2008)'
_computing_publication_material 'SHELXTL (Sheldrick, 2008)'
_computing_structure_refinement 'SHELXL97 (Sheldrick, 2008)'
_computing_structure_solution 'SHELXS97 (Sheldrick, 2008)'
_diffrn_ambient_temperature 295(2)
_diffrn_detector_area_resol_mean 10.51
_diffrn_measured_fraction_theta_full 0.992
_diffrn_measured_fraction_theta_max 0.977
_diffrn_measurement_device_type 'Oxford Diffraction Xcalibur Ruby Gemini'
_diffrn_measurement_method '\w scans'
_diffrn_radiation_monochromator graphite
_diffrn_radiation_source 'Enhance (Cu) X-ray sealed tube'
_diffrn_radiation_type CuK\a
_diffrn_radiation_wavelength 1.54178
_diffrn_reflns_av_R_equivalents 0.0333
_diffrn_reflns_av_sigmaI/netI 0.0264
_diffrn_reflns_limit_h_max 6
_diffrn_reflns_limit_h_min -6
_diffrn_reflns_limit_k_max 14
_diffrn_reflns_limit_k_min -14
_diffrn_reflns_limit_l_max 10
_diffrn_reflns_limit_l_min -17
_diffrn_reflns_number 3114
_diffrn_reflns_theta_full 67.50
_diffrn_reflns_theta_max 77.56
_diffrn_reflns_theta_min 4.95
_exptl_absorpt_coefficient_mu 4.644
_exptl_absorpt_correction_T_max 0.445
_exptl_absorpt_correction_T_min 0.270
_exptl_absorpt_correction_type analytical
_exptl_absorpt_process_details
;
(CrysAlisPro; Oxford Diffraction, 2007; Clark & Reid, 1995)'
;
_exptl_crystal_colour 'pale green-blue'
_exptl_crystal_density_diffrn 1.792
_exptl_crystal_density_method 'not measured'
_exptl_crystal_description chunk
_exptl_crystal_F_000 454
_exptl_crystal_size_max 0.4388
_exptl_crystal_size_mid 0.3159
_exptl_crystal_size_min 0.2376
_refine_diff_density_max 1.149
_refine_diff_density_min -0.842
_refine_ls_extinction_method none
_refine_ls_goodness_of_fit_ref 1.077
_refine_ls_hydrogen_treatment constr
_refine_ls_matrix_type full
_refine_ls_number_parameters 117
_refine_ls_number_reflns 1704
_refine_ls_number_restraints 0
_refine_ls_restrained_S_all 1.077
_refine_ls_R_factor_all 0.0682
_refine_ls_R_factor_gt 0.0642
_refine_ls_shift/su_max 0.000
_refine_ls_shift/su_mean 0.000
_refine_ls_structure_factor_coef Fsqd
_refine_ls_weighting_details 'calc w=1/[\s^2^(Fo^2^)+(0.1339P)^2^+0.7529P] where P=(Fo^2^+2Fc^2^)/3'
_refine_ls_weighting_scheme calc
_refine_ls_wR_factor_gt 0.1772
_refine_ls_wR_factor_ref 0.1806
_reflns_number_gt 1605
_reflns_number_total 1704
_reflns_threshold_expression I>2\s(I)
_cod_data_source_file om2453.cif
_cod_data_source_block I
_cod_original_sg_symbol_H-M 'P 21/c'
_cod_database_code 2231647
_cod_database_fobs_code 2231647

loop_
_symmetry_equiv_pos_as_xyz
'x, y, z'
'-x, y+1/2, -z+1/2'
'-x, -y, -z'
'x, -y-1/2, z-1/2'

loop_
_atom_site_type_symbol
_atom_site_label
_atom_site_fract_x
_atom_site_fract_y
_atom_site_fract_z
_atom_site_U_iso_or_equiv
_atom_site_adp_type
_atom_site_calc_flag
_atom_site_refinement_flags
_atom_site_occupancy
_atom_site_symmetry_multiplicity
Cu Cu1 0.5000 0.5000 0.5000 0.0255(3) Uani d S 1 2
S S1 0.94199(14) 0.32615(6) 0.53104(5) 0.0252(3) Uani d . 1 1
O O1 0.8041(5) 0.4192(2) 0.57814(17) 0.0327(6) Uani d . 1 1
O O2 0.8628(6) 0.2154(2) 0.56252(19) 0.0402(7) Uani d . 1 1
O O3 1.2247(5) 0.3403(2) 0.53856(19) 0.0345(6) Uani d . 1 1
N N1 0.6262(5) 0.4204(2) 0.38608(19) 0.0251(6) Uani d . 1 1
N N2 0.7482(6) 0.3464(2) 0.2509(2) 0.0283(6) Uani d . 1 1
H H2C 0.7537 0.3326 0.1894 0.034 Uiso calc R 1 1
C C1 0.5837(6) 0.4210(3) 0.2898(2) 0.0257(6) Uani d . 1 1
C C2 0.3917(8) 0.4933(3) 0.2308(3) 0.0316(8) Uani d . 1 1
H H2A 0.4281 0.5717 0.2474 0.038 Uiso calc R 1 1
H H2B 0.2151 0.4763 0.2492 0.038 Uiso calc R 1 1
C C3 0.3959(10) 0.4793(4) 0.1198(3) 0.0466(10) Uani d . 1 1
H H3A 0.2724 0.5309 0.0872 0.070 Uiso calc R 1 1
H H3B 0.3475 0.4032 0.1018 0.070 Uiso calc R 1 1
H H3C 0.5704 0.4949 0.1008 0.070 Uiso calc R 1 1
C C4 0.9057(7) 0.2957(3) 0.3252(2) 0.0272(6) Uani d . 1 1
C C5 0.8264(7) 0.3429(3) 0.4086(2) 0.0263(6) Uani d . 1 1
C C6 1.1174(8) 0.2112(3) 0.3088(3) 0.0375(8) Uani d . 1 1
H H6A 1.2247 0.1995 0.3689 0.056 Uiso calc R 1 1
H H6B 1.2257 0.2389 0.2595 0.056 Uiso calc R 1 1
H H6C 1.0376 0.1410 0.2875 0.056 Uiso calc R 1 1

loop_
_atom_site_aniso_label
_atom_site_aniso_U_11
_atom_site_aniso_U_22
_atom_site_aniso_U_33
_atom_site_aniso_U_12
_atom_site_aniso_U_13
_atom_site_aniso_U_23
Cu1 0.0248(4) 0.0294(5) 0.0230(4) 0.0050(2) 0.0057(3) -0.0033(2)
S1 0.0256(5) 0.0264(5) 0.0241(5) 0.0014(3) 0.0055(3) 0.0015(2)
O1 0.0322(12) 0.0400(13) 0.0261(11) 0.0090(10) 0.0036(9) -0.0048(9)
O2 0.0507(16) 0.0371(15) 0.0333(13) -0.0043(12) 0.0073(11) 0.0076(10)
O3 0.0269(12) 0.0368(13) 0.0401(14) 0.0023(9) 0.0048(10) 0.0012(10)
N1 0.0245(12) 0.0257(13) 0.0258(13) 0.0007(10) 0.0066(10) -0.0016(9)
N2 0.0323(15) 0.0299(13) 0.0235(12) 0.0021(11) 0.0079(11) -0.0032(10)
C1 0.0267(14) 0.0240(14) 0.0273(15) -0.0009(11) 0.0070(11) -0.0017(11)
C2 0.0343(18) 0.0326(17) 0.0282(17) 0.0050(12) 0.0045(14) 0.0017(12)
C3 0.059(3) 0.053(2) 0.0269(17) 0.012(2) 0.0002(17) 0.0004(16)
C4 0.0287(15) 0.0269(14) 0.0269(14) 0.0012(12) 0.0071(12) -0.0021(12)
C5 0.0293(15) 0.0245(14) 0.0256(14) 0.0011(12) 0.0050(12) 0.0002(11)
C6 0.0361(18) 0.0340(18) 0.0433(19) 0.0102(15) 0.0081(15) -0.0062(15)

loop_
_atom_type_symbol
_atom_type_description
_atom_type_scat_dispersion_real
_atom_type_scat_dispersion_imag
_atom_type_scat_source
C C 0.0181 0.0091 'International Tables Vol C Tables 4.2.6.8 and 6.1.1.4'
H H 0.0000 0.0000 'International Tables Vol C Tables 4.2.6.8 and 6.1.1.4'
N N 0.0311 0.0180 'International Tables Vol C Tables 4.2.6.8 and 6.1.1.4'
O O 0.0492 0.0322 'International Tables Vol C Tables 4.2.6.8 and 6.1.1.4'
S S 0.3331 0.5567 'International Tables Vol C Tables 4.2.6.8 and 6.1.1.4'
Cu Cu -1.9646 0.5888 'International Tables Vol C Tables 4.2.6.8 and 6.1.1.4'

loop_
_geom_angle_atom_site_label_1
_geom_angle_atom_site_label_2
_geom_angle_atom_site_label_3
_geom_angle_site_symmetry_1
_geom_angle_site_symmetry_3
_geom_angle
_geom_angle_publ_flag
N1 Cu1 N1 3_666 . 180.00(9) ?
N1 Cu1 O1 3_666 . 95.08(10) ?
N1 Cu1 O1 . . 84.92(10) y
N1 Cu1 O1 3_666 3_666 84.92(10) ?
N1 Cu1 O1 . 3_666 95.08(10) ?
O1 Cu1 O1 . 3_666 180.0000(10) ?
N1 Cu1 O3 3_666 1_455 88.44(10) ?
N1 Cu1 O3 . 1_455 91.56(10) y
O1 Cu1 O3 . 1_455 86.90(10) y
O1 Cu1 O3 3_666 1_455 93.10(10) ?
N1 Cu1 O3 3_666 3_766 91.56(10) ?
N1 Cu1 O3 . 3_766 88.44(10) ?
O1 Cu1 O3 . 3_766 93.10(10) ?
O1 Cu1 O3 3_666 3_766 86.90(10) ?
O3 Cu1 O3 1_455 3_766 180.0 ?
O3 S1 O2 . . 112.46(16) ?
O3 S1 O1 . . 112.61(15) ?
O2 S1 O1 . . 113.19(16) ?
O3 S1 C5 . . 108.32(16) ?
O2 S1 C5 . . 108.00(16) ?
O1 S1 C5 . . 101.46(15) ?
S1 O1 Cu1 . . 118.92(14) ?
S1 O3 Cu1 . 1_655 131.33(15) ?
C1 N1 C5 . . 106.6(3) ?
C1 N1 Cu1 . . 138.6(2) ?
C5 N1 Cu1 . . 114.7(2) ?
C1 N2 C4 . . 109.5(3) ?
C1 N2 H2C . . 125.2 ?
C4 N2 H2C . . 125.2 ?
N1 C1 N2 . . 109.4(3) ?
N1 C1 C2 . . 126.5(3) ?
N2 C1 C2 . . 124.1(3) ?
C1 C2 C3 . . 114.7(3) ?
C1 C2 H2A . . 108.6 ?
C3 C2 H2A . . 108.6 ?
C1 C2 H2B . . 108.6 ?
C3 C2 H2B . . 108.6 ?
H2A C2 H2B . . 107.6 ?
C2 C3 H3A . . 109.5 ?
C2 C3 H3B . . 109.5 ?
H3A C3 H3B . . 109.5 ?
C2 C3 H3C . . 109.5 ?
H3A C3 H3C . . 109.5 ?
H3B C3 H3C . . 109.5 ?
C5 C4 N2 . . 104.3(3) ?
C5 C4 C6 . . 131.6(3) ?
N2 C4 C6 . . 124.1(3) ?
C4 C5 N1 . . 110.2(3) ?
C4 C5 S1 . . 131.3(3) ?
N1 C5 S1 . . 118.4(2) ?
C4 C6 H6A . . 109.5 ?
C4 C6 H6B . . 109.5 ?
H6A C6 H6B . . 109.5 ?
C4 C6 H6C . . 109.5 ?
H6A C6 H6C . . 109.5 ?
H6B C6 H6C . . 109.5 ?

loop_
_geom_bond_atom_site_label_1
_geom_bond_atom_site_label_2
_geom_bond_site_symmetry_2
_geom_bond_distance
_geom_bond_publ_flag
Cu1 N1 3_666 1.971(3) ?
Cu1 N1 . 1.971(3) y
Cu1 O1 . 2.045(2) y
Cu1 O1 3_666 2.045(2) y
Cu1 O3 1_455 2.433(3) y
Cu1 O3 3_766 2.433(3) ?
S1 O3 . 1.439(3) ?
S1 O2 . 1.447(3) ?
S1 O1 . 1.479(2) ?
S1 C5 . 1.743(3) ?
O3 Cu1 1_655 2.433(3) ?
N1 C1 . 1.318(4) ?
N1 C5 . 1.385(4) ?
N2 C1 . 1.352(4) ?
N2 C4 . 1.380(4) ?
N2 H2C . 0.8600 ?
C1 C2 . 1.487(5) ?
C2 C3 . 1.529(5) ?
C2 H2A . 0.9700 ?
C2 H2B . 0.9700 ?
C3 H3A . 0.9600 ?
C3 H3B . 0.9600 ?
C3 H3C . 0.9600 ?
C4 C5 . 1.359(4) ?
C4 C6 . 1.497(5) ?
C6 H6A . 0.9600 ?
C6 H6B . 0.9600 ?
C6 H6C . 0.9600 ?

loop_
_geom_hbond_atom_site_label_D
_geom_hbond_atom_site_label_H
_geom_hbond_atom_site_label_A
_geom_hbond_site_symmetry_A
_geom_hbond_distance_DH
_geom_hbond_distance_HA
_geom_hbond_distance_DA
_geom_hbond_angle_DHA
N2 H2C O2 4_565 0.86 1.95 2.784(4) 163.9

loop_
_geom_torsion_atom_site_label_1
_geom_torsion_atom_site_label_2
_geom_torsion_atom_site_label_3
_geom_torsion_atom_site_label_4
_geom_torsion_site_symmetry_1
_geom_torsion_site_symmetry_4
_geom_torsion
O3 S1 O1 Cu1 . . 128.60(17)
O2 S1 O1 Cu1 . . -102.44(19)
C5 S1 O1 Cu1 . . 13.0(2)
N1 Cu1 O1 S1 3_666 . 167.66(17)
N1 Cu1 O1 S1 . . -12.34(17)
O3 Cu1 O1 S1 1_455 . 79.50(17)
O3 Cu1 O1 S1 3_766 . -100.50(17)
O2 S1 O3 Cu1 . 1_655 180.00(18)
O1 S1 O3 Cu1 . 1_655 -50.7(2)
C5 S1 O3 Cu1 . 1_655 60.7(2)
O1 Cu1 N1 C1 . . -170.2(3)
O1 Cu1 N1 C1 3_666 . 9.8(3)
O3 Cu1 N1 C1 1_455 . 103.0(3)
O3 Cu1 N1 C1 3_766 . -77.0(3)
O1 Cu1 N1 C5 . . 6.3(2)
O1 Cu1 N1 C5 3_666 . -173.7(2)
O3 Cu1 N1 C5 1_455 . -80.5(2)
O3 Cu1 N1 C5 3_766 . 99.5(2)
C5 N1 C1 N2 . . 0.4(4)
Cu1 N1 C1 N2 . . 177.1(2)
C5 N1 C1 C2 . . -178.2(3)
Cu1 N1 C1 C2 . . -1.4(5)
C4 N2 C1 N1 . . -0.5(4)
C4 N2 C1 C2 . . 178.2(3)
N1 C1 C2 C3 . . 177.2(4)
N2 C1 C2 C3 . . -1.2(5)
C1 N2 C4 C5 . . 0.3(4)
C1 N2 C4 C6 . . -177.9(3)
N2 C4 C5 N1 . . 0.0(4)
C6 C4 C5 N1 . . 178.0(3)
N2 C4 C5 S1 . . -176.9(3)
C6 C4 C5 S1 . . 1.1(6)
C1 N1 C5 C4 . . -0.2(4)
Cu1 N1 C5 C4 . . -177.8(2)
C1 N1 C5 S1 . . 177.1(2)
Cu1 N1 C5 S1 . . -0.5(3)
O3 S1 C5 C4 . . 50.0(4)
O2 S1 C5 C4 . . -72.1(4)
O1 S1 C5 C4 . . 168.7(3)
O3 S1 C5 N1 . . -126.7(3)
O2 S1 C5 N1 . . 111.3(3)
O1 S1 C5 N1 . . -8.0(3)
